data_2003761
loop_
_publ_author_name
'Linden, A.'
'Stanchev, S.'

_publ_section_title
;
 Absolute Configuration of a Substituted Cyclohexanol
;
_journal_issue 8
_journal_name_full 'Acta Crystallographica Section C'
_journal_page_first 1694
_journal_page_last 1696
_journal_paper_doi 10.1107/S0108270195002368
_journal_volume 51
_journal_year 1995
_chemical_compound_source
;
(I) was prepared as described by Stanchev, Christov, Simova, Mladenova &
Linden (1995). Suitable crystals were obtained by recrystallisation from
CHCl~3~/hexane.
;
_chemical_formula_moiety 'C13 H27 N O3 S'
_chemical_formula_sum 'C13 H27 N O3 S'
_chemical_formula_weight 277.42
_chemical_name_common ' ?'
_chemical_name_systematic
;(-)-(1S,2S,5R)-1-(N,N-Dimethylsulfamoylmethyl)-2-isopropyl-5-methylcyclohexan-
1-ol
;
_space_group_IT_number 4
_symmetry_cell_setting monoclinic
_symmetry_space_group_name_Hall 'P 2yb'
_symmetry_space_group_name_H-M 'P 1 21 1'
_cell_angle_alpha 90
_cell_angle_beta 100.14(1)
_cell_angle_gamma 90
_cell_formula_units_Z 4
_cell_length_a 10.609(3)
_cell_length_b 10.879(3)
_cell_length_c 13.419(1)
_cell_measurement_reflns_used 25
_cell_measurement_temperature 173(1)
_cell_measurement_theta_max 13.0
_cell_measurement_theta_min 12.0
_cell_volume 1524.6(6)
_computing_cell_refinement 'MSC/AFC Diffractometer Control Software'
_computing_data_collection
;MSC/AFC Diffractometer Control Software (Molecular Structure Corporation,
 1991)
;
_computing_data_reduction 'PROCESS TEXSAN (Molecular Structure Corporation, 1989)'
_computing_molecular_graphics 'ORTEPII (Johnson, 1976)'
_computing_publication_material 'FINISH TEXSAN'
_computing_structure_refinement 'LS TEXSAN'
_computing_structure_solution 'SHELXS86 (Sheldrick, 1990)'
_diffrn_ambient_temperature 173.0(10)
_diffrn_measurement_device 'Rigaku AFC-5R diffractometer'
_diffrn_measurement_method '\w/2\q scans'
_diffrn_radiation_monochromator graphite
_diffrn_radiation_source 'Rigaku rotating anode generator'
_diffrn_radiation_type 'Mo K\a'
_diffrn_radiation_wavelength 0.71069
_diffrn_reflns_av_R_equivalents 0.012
_diffrn_reflns_limit_h_max 14
_diffrn_reflns_limit_h_min -14
_diffrn_reflns_limit_k_max 15
_diffrn_reflns_limit_k_min -15
_diffrn_reflns_limit_l_max 18
_diffrn_reflns_limit_l_min -18
_diffrn_reflns_number 9774
_diffrn_reflns_theta_max 30
_diffrn_reflns_theta_min 2.5
_diffrn_standards_decay_% insignificant
_diffrn_standards_interval_count 150
_diffrn_standards_number 3
_exptl_absorpt_coefficient_mu 0.204
_exptl_absorpt_correction_type none
_exptl_crystal_colour colourless
_exptl_crystal_density_diffrn 1.207
_exptl_crystal_description prism
_exptl_crystal_F_000 608
_exptl_crystal_size_max 0.50
_exptl_crystal_size_mid 0.33
_exptl_crystal_size_min 0.25
_refine_diff_density_max 0.35
_refine_diff_density_min -0.27
_refine_ls_abs_structure_Flack -0.06(5)
_refine_ls_extinction_method none
_refine_ls_goodness_of_fit_obs 1.705
_refine_ls_hydrogen_treatment refall
_refine_ls_matrix_type full
_refine_ls_number_constraints 1
_refine_ls_number_parameters 540
_refine_ls_number_reflns 7862
_refine_ls_number_restraints 0
_refine_ls_R_factor_all 0.0448
_refine_ls_R_factor_obs 0.0335
_refine_ls_shift/esd_max 0.0006
_refine_ls_structure_factor_coef F
_refine_ls_weighting_details 'w = 1/[\s^2^(F~o~)+(0.005F~o~)^2^]'
_refine_ls_weighting_scheme calc
_refine_ls_wR_factor_all 0.0318
_refine_ls_wR_factor_obs 0.0309
_reflns_number_observed 7862
_reflns_number_total 8886
_reflns_observed_criterion 'I > 2\s(I)'
_cod_data_source_file bm1004.cif
_cod_data_source_block HS9308
_cod_depositor_comments
;
The following automatic conversions were performed:

'_refine_ls_weighting_scheme' value '1/[\s^2^(F~o~)+(0.005F~o~)^2^]'
was changed to 'calc'. New tag '_refine_ls_weighting_details' was
created. The value of the new tag was set to 'w =
1/[\s^2^(F~o~)+(0.005F~o~)^2^]'.

Automatic conversion script
Id: cif_fix_values 3143 2015-03-26 13:38:13Z robertas 
;
_cod_original_cell_volume 1524.7(6)
_cod_original_sg_symbol_Hall 'P 2y1'
_cod_original_sg_symbol_H-M 'P 21'
_cod_database_code 2003761
_cod_database_fobs_code 2003761

loop_
_symmetry_equiv_pos_as_xyz
x,y,z
-x,1/2+y,-z

loop_
_atom_site_aniso_label
_atom_site_aniso_U_11
_atom_site_aniso_U_12
_atom_site_aniso_U_13
_atom_site_aniso_U_22
_atom_site_aniso_U_23
_atom_site_aniso_U_33
_atom_site_aniso_type_symbol
S(1) 0.0196(2) -0.0018(2) 0.0037(1) 0.0192(2) -0.0002(2) 0.0151(2) S
O(1) 0.0193(6) -0.0066(6) 0.0042(5) 0.0325(8) -0.0057(6) 0.0256(6) O
O(2) 0.0313(7) 0.0047(5) 0.0066(5) 0.0217(7) 0.0022(5) 0.0246(6) O
O(3) 0.0250(6) -0.0085(5) 0.0085(5) 0.0336(8) -0.0009(5) 0.0220(6) O
N(1) 0.0180(6) 0.0015(6) 0.0034(5) 0.0228(8) 0.0008(6) 0.0141(6) N
C(1) 0.0198(8) -0.0028(7) 0.0028(6) 0.0240(9) -0.0011(7) 0.0157(8) C
C(2) 0.0167(8) -0.0039(7) 0.0015(6) 0.0260(9) -0.0008(7) 0.0186(8) C
C(3) 0.030(1) -0.0070(8) -0.0023(7) 0.029(1) -0.0022(8) 0.0179(8) C
C(4) 0.0308(9) 0.000(1) -0.0019(7) 0.0325(9) 0.0041(9) 0.0201(8) C
C(5) 0.035(1) -0.0019(8) 0.0023(7) 0.024(1) 0.0019(7) 0.0183(8) C
C(6) 0.029(1) -0.0017(8) 0.0013(7) 0.0241(9) -0.0003(7) 0.0181(8) C
C(7) 0.060(2) 0.002(1) 0.001(1) 0.029(1) 0.0050(9) 0.024(1) C
C(8) 0.0236(9) -0.0017(7) 0.0026(7) 0.0211(9) -0.0012(7) 0.0171(7) C
C(9) 0.0247(9) 0.0019(8) 0.0081(7) 0.029(1) 0.0050(8) 0.0217(9) C
C(10) 0.0220(9) 0.0035(8) 0.0010(7) 0.026(1) 0.0011(8) 0.026(1) C
C(11) 0.0289(9) -0.0038(8) -0.0021(7) 0.025(1) -0.0010(7) 0.0193(8) C
C(12) 0.042(1) -0.013(1) -0.004(1) 0.030(1) 0.003(1) 0.039(1) C
C(13) 0.045(1) 0.004(1) 0.008(1) 0.028(1) -0.0041(9) 0.037(1) C
S(21) 0.0203(2) -0.0009(2) 0.0006(1) 0.0179(2) 0.0007(2) 0.0172(2) S
O(21) 0.0204(6) -0.0054(5) 0.0066(5) 0.0329(7) 0.0029(5) 0.0195(6) O
O(22) 0.0257(7) 0.0050(6) 0.0036(6) 0.0306(7) -0.0023(6) 0.0355(7) O
O(23) 0.0254(6) -0.0058(5) 0.0031(5) 0.0217(7) 0.0003(5) 0.0223(6) O
N(21) 0.0279(8) -0.0025(6) -0.0007(6) 0.0203(8) -0.0013(6) 0.0163(7) N
C(21) 0.0170(7) -0.0025(6) 0.0038(6) 0.0207(8) 0.0003(6) 0.0161(7) C
C(22) 0.0194(8) 0.0013(7) 0.0044(6) 0.0201(8) 0.0015(6) 0.0162(7) C
C(23) 0.0292(9) 0.0053(8) 0.0038(7) 0.024(1) 0.0008(7) 0.0182(8) C
C(24) 0.039(1) 0.0045(9) 0.0027(7) 0.028(1) -0.0018(8) 0.0156(7) C
C(25) 0.035(1) 0.0019(8) 0.0046(7) 0.023(1) -0.0027(7) 0.0193(8) C
C(26) 0.0312(9) 0.0035(8) 0.0038(7) 0.0208(8) 0.0023(7) 0.0179(8) C
C(27) 0.072(2) 0.013(1) 0.002(1) 0.026(1) -0.0043(8) 0.024(1) C
C(28) 0.0254(9) -0.0051(7) 0.0007(7) 0.0196(9) 0.0023(6) 0.0183(8) C
C(29) 0.030(1) -0.0044(8) -0.0057(8) 0.024(1) -0.0011(9) 0.033(1) C
C(30) 0.038(1) -0.0057(9) 0.0144(9) 0.030(1) -0.0075(9) 0.030(1) C
C(31) 0.034(1) 0.0018(8) 0.0046(7) 0.0201(9) 0.0003(7) 0.0197(8) C
C(32) 0.061(2) -0.003(1) 0.010(1) 0.023(1) 0.0059(9) 0.035(1) C
C(33) 0.043(1) 0.014(1) 0.019(1) 0.031(1) -0.003(1) 0.055(2) C

loop_
_atom_site_label
_atom_site_occupancy
_atom_site_fract_x
_atom_site_fract_y
_atom_site_fract_z
_atom_site_U_iso_or_equiv
_atom_site_thermal_displace_type
_atom_site_calc_flag
_atom_site_type_symbol
S(1) 1 0.05566(3) 0.22420 0.97473(3) 0.0179(1) Uani d S
O(1) 1 0.1076(1) 0.1211(1) 0.7450(1) 0.0258(4) Uani d O
O(2) 1 -0.0371(1) 0.3178(1) 0.98341(9) 0.0256(4) Uani d O
O(3) 1 0.1778(1) 0.2612(1) 0.95233(9) 0.0263(4) Uani d O
N(1) 1 0.0840(1) 0.1528(2) 1.0829(1) 0.0182(4) Uani d N
C(1) 1 -0.0160(2) 0.1446(2) 0.7691(1) 0.0199(5) Uani d C
C(2) 1 -0.1095(2) 0.0533(2) 0.7037(1) 0.0206(5) Uani d C
C(3) 1 -0.1255(2) 0.0890(2) 0.5914(1) 0.0265(6) Uani d C
C(4) 1 -0.1711(2) 0.2207(2) 0.5715(1) 0.0286(5) Uani d C
C(5) 1 -0.0768(2) 0.3106(2) 0.6316(1) 0.0259(6) Uani d C
C(6) 1 -0.0582(2) 0.2781(2) 0.7446(1) 0.0242(5) Uani d C
C(7) 1 -0.1198(3) 0.4436(2) 0.6136(2) 0.0386(8) Uani d C
C(8) 1 -0.0152(2) 0.1140(2) 0.8825(1) 0.0207(5) Uani d C
C(9) 1 -0.0281(2) 0.1076(2) 1.1225(1) 0.0247(6) Uani d C
C(10) 1 0.1965(2) 0.0712(2) 1.1036(2) 0.0249(6) Uani d C
C(11) 1 -0.0777(2) -0.0849(2) 0.7213(1) 0.0250(5) Uani d C
C(12) 1 -0.2011(2) -0.1604(2) 0.7040(2) 0.0382(7) Uani d C
C(13) 1 0.0157(2) -0.1361(2) 0.6570(2) 0.0365(7) Uani d C
S(21) 1 0.56935(4) 0.22598(5) 0.98059(3) 0.0188(1) Uani d S
O(21) 1 0.3214(1) 0.2829(1) 0.80256(9) 0.0239(4) Uani d O
O(22) 1 0.6881(1) 0.1668(1) 0.9743(1) 0.0308(4) Uani d O
O(23) 1 0.4564(1) 0.1510(1) 0.97722(9) 0.0233(4) Uani d O
N(21) 1 0.5869(1) 0.3016(2) 1.0870(1) 0.0221(4) Uani d N
C(21) 1 0.4497(2) 0.2980(2) 0.7828(1) 0.0178(5) Uani d C
C(22) 1 0.4445(2) 0.3991(2) 0.7017(1) 0.0184(5) Uani d C
C(23) 1 0.3583(2) 0.3566(2) 0.6032(1) 0.0239(5) Uani d C
C(24) 1 0.4046(2) 0.2365(2) 0.5640(1) 0.0276(5) Uani d C
C(25) 1 0.4135(2) 0.1344(2) 0.6428(1) 0.0257(6) Uani d C
C(26) 1 0.4957(2) 0.1769(2) 0.7423(1) 0.0233(5) Uani d C
C(27) 1 0.4663(3) 0.0161(2) 0.6047(2) 0.0412(8) Uani d C
C(28) 1 0.5371(2) 0.3390(2) 0.8812(1) 0.0215(5) Uani d C
C(29) 1 0.7001(2) 0.3814(2) 1.1124(2) 0.0301(6) Uani d C
C(30) 1 0.4685(2) 0.3549(2) 1.1125(2) 0.0316(7) Uani d C
C(31) 1 0.4117(2) 0.5305(2) 0.7331(1) 0.0247(5) Uani d C
C(32) 1 0.4582(3) 0.6258(2) 0.6640(2) 0.0396(8) Uani d C
C(33) 1 0.2703(2) 0.5529(2) 0.7354(2) 0.0420(8) Uani d C
H(1) 1 0.152(2) 0.169(2) 0.764(2) 0.054(8) Uiso d H
H(2) 1 -0.190(2) 0.066(2) 0.725(1) 0.018(5) Uiso d H
H(5) 1 0.002(2) 0.301(2) 0.608(1) 0.015(4) Uiso d H
H(31) 1 -0.184(2) 0.027(2) 0.554(1) 0.029(5) Uiso d H
H(32) 1 -0.039(2) 0.084(2) 0.567(1) 0.035(6) Uiso d H
H(41) 1 -0.182(2) 0.245(2) 0.498(1) 0.017(4) Uiso d H
H(42) 1 -0.249(2) 0.235(2) 0.591(1) 0.027(5) Uiso d H
H(61) 1 0.000(2) 0.330(2) 0.779(1) 0.017(5) Uiso d H
H(62) 1 -0.135(2) 0.293(2) 0.765(1) 0.026(5) Uiso d H
H(71) 1 -0.133(2) 0.459(2) 0.543(2) 0.029(5) Uiso d H
H(72) 1 -0.055(2) 0.502(2) 0.648(1) 0.029(6) Uiso d H
H(73) 1 -0.197(2) 0.460(2) 0.637(2) 0.051(7) Uiso d H
H(81) 1 0.034(2) 0.045(2) 0.896(1) 0.015(4) Uiso d H
H(82) 1 -0.096(2) 0.104(2) 0.894(1) 0.022(5) Uiso d H
H(91) 1 -0.055(2) 0.026(2) 1.092(1) 0.030(6) Uiso d H
H(92) 1 -0.105(2) 0.170(2) 1.108(1) 0.031(6) Uiso d H
H(93) 1 -0.007(2) 0.099(2) 1.196(2) 0.034(6) Uiso d H
H(101) 1 0.228(2) 0.072(2) 1.175(2) 0.030(6) Uiso d H
H(102) 1 0.174(2) -0.009(2) 1.080(2) 0.031(6) Uiso d H
H(103) 1 0.268(2) 0.100(2) 1.069(1) 0.030(5) Uiso d H
H(111) 1 -0.038(2) -0.099(2) 0.794(1) 0.020(5) Uiso d H
H(121) 1 -0.254(2) -0.145(2) 0.634(2) 0.050(7) Uiso d H
H(122) 1 -0.186(2) -0.243(2) 0.714(2) 0.043(6) Uiso d H
H(123) 1 -0.256(2) -0.143(2) 0.751(2) 0.035(6) Uiso d H
H(131) 1 -0.027(2) -0.146(2) 0.585(2) 0.037(6) Uiso d H
H(132) 1 0.042(2) -0.216(2) 0.679(2) 0.048(7) Uiso d H
H(133) 1 0.091(2) -0.089(2) 0.662(2) 0.049(7) Uiso d H
H(21) 1 0.325(2) 0.253(2) 0.857(1) 0.028(6) Uiso d H
H(22) 1 0.534(2) 0.401(2) 0.687(1) 0.021(5) Uiso d H
H(25) 1 0.331(2) 0.119(2) 0.654(1) 0.017(4) Uiso d H
H(231) 1 0.354(2) 0.422(2) 0.552(1) 0.019(5) Uiso d H
H(232) 1 0.273(2) 0.346(2) 0.616(1) 0.022(5) Uiso d H
H(241) 1 0.352(2) 0.212(2) 0.504(1) 0.031(5) Uiso d H
H(242) 1 0.490(2) 0.246(2) 0.545(1) 0.029(5) Uiso d H
H(261) 1 0.502(2) 0.113(2) 0.795(1) 0.025(5) Uiso d H
H(262) 1 0.580(2) 0.192(2) 0.733(1) 0.026(5) Uiso d H
H(271) 1 0.466(3) -0.053(3) 0.650(2) 0.072(9) Uiso d H
H(272) 1 0.558(2) 0.034(2) 0.592(2) 0.061(8) Uiso d H
H(273) 1 0.419(2) -0.009(2) 0.541(2) 0.048(7) Uiso d H
H(281) 1 0.496(2) 0.413(2) 0.912(1) 0.023(5) Uiso d H
H(282) 1 0.620(2) 0.362(2) 0.868(1) 0.028(5) Uiso d H
H(291) 1 0.772(2) 0.346(2) 1.086(1) 0.031(6) Uiso d H
H(292) 1 0.722(2) 0.389(2) 1.186(2) 0.032(6) Uiso d H
H(293) 1 0.681(2) 0.466(2) 1.084(2) 0.032(6) Uiso d H
H(301) 1 0.450(2) 0.434(2) 1.079(2) 0.047(7) Uiso d H
H(302) 1 0.399(2) 0.299(2) 1.097(1) 0.033(6) Uiso d H
H(303) 1 0.487(2) 0.371(2) 1.183(2) 0.044(7) Uiso d H
H(311) 1 0.456(2) 0.544(2) 0.800(2) 0.032(6) Uiso d H
H(321) 1 0.544(2) 0.622(2) 0.664(2) 0.046(7) Uiso d H
H(322) 1 0.445(2) 0.707(2) 0.689(2) 0.050(7) Uiso d H
H(323) 1 0.415(2) 0.619(2) 0.594(2) 0.039(6) Uiso d H
H(331) 1 0.214(2) 0.548(2) 0.668(2) 0.038(6) Uiso d H
H(332) 1 0.255(2) 0.634(3) 0.759(2) 0.063(8) Uiso d H
H(333) 1 0.240(2) 0.501(2) 0.778(2) 0.044(7) Uiso d H

loop_
_atom_type_symbol
_atom_type_description
_atom_type_scat_source
_atom_type_scat_dispersion_real
_atom_type_scat_dispersion_imag
C C 'IntTabC Tables 4.2.6.8 and 6.1.1.4' 0.0033 0.0016
H H 'IntTabC Tables 4.2.6.8 and 6.1.1.4' 0.0000 0.0000
N N 'IntTabC Tables 4.2.6.8 and 6.1.1.4' 0.0061 0.0033
O O 'IntTabC Tables 4.2.6.8 and 6.1.1.4' 0.0106 0.0060
S S 'IntTabC Tables 4.2.6.8 and 6.1.1.4' 0.1246 0.1234

loop_
_geom_angle_atom_site_label_1
_geom_angle_atom_site_label_2
_geom_angle_atom_site_label_3
_geom_angle
_geom_angle_publ_flag
O(2) S(1) O(3) 118.27(8) yes
O(2) S(1) N(1) 106.74(7) no
O(2) S(1) C(8) 108.71(8) no
O(3) S(1) N(1) 106.76(7) no
O(3) S(1) C(8) 109.11(8) no
N(1) S(1) C(8) 106.64(8) yes
S(1) N(1) C(9) 116.60(10) yes
S(1) N(1) C(10) 118.10(10) yes
C(9) N(1) C(10) 114.20(10) no
O(1) C(1) C(2) 106.10(10) yes
O(1) C(1) C(6) 111.40(10) yes
O(1) C(1) C(8) 109.60(10) yes
C(2) C(1) C(6) 110.40(10) yes
C(2) C(1) C(8) 107.90(10) yes
C(6) C(1) C(8) 111.20(10) yes
C(1) C(2) C(3) 109.90(10) yes
C(1) C(2) C(11) 115.60(10) yes
C(3) C(2) C(11) 112.2(2) yes
C(2) C(3) C(4) 112.8(2) no
C(3) C(4) C(5) 110.70(10) no
C(4) C(5) C(6) 109.5(2) no
C(4) C(5) C(7) 112.0(2) ?
C(6) C(5) C(7) 111.0(2) ?
C(1) C(6) C(5) 114.2(2) no
S(1) C(8) C(1) 117.50(10) yes
C(2) C(11) C(12) 109.9(2) yes
C(2) C(11) C(13) 114.3(2) yes
C(12) C(11) C(13) 110.0(2) yes
O(22) S(21) O(23) 118.58(8) yes
O(22) S(21) N(21) 108.23(8) no
O(22) S(21) C(28) 108.55(9) no
O(23) S(21) N(21) 106.21(8) no
O(23) S(21) C(28) 108.30(8) no
N(21) S(21) C(28) 106.35(9) yes
S(21) N(21) C(29) 117.60(10) yes
S(21) N(21) C(30) 115.50(10) yes
C(29) N(21) C(30) 114.0(2) no
O(21) C(21) C(22) 107.10(10) yes
O(21) C(21) C(26) 109.60(10) yes
O(21) C(21) C(28) 108.80(10) yes
C(22) C(21) C(26) 109.60(10) yes
C(22) C(21) C(28) 109.90(10) yes
C(26) C(21) C(28) 111.70(10) yes
C(21) C(22) C(23) 109.50(10) yes
C(21) C(22) C(31) 116.70(10) yes
C(23) C(22) C(31) 112.50(10) yes
C(22) C(23) C(24) 112.1(2) yes
C(23) C(24) C(25) 111.70(10) no
C(24) C(25) C(26) 109.9(2) no
C(24) C(25) C(27) 111.2(2) ?
C(26) C(25) C(27) 111.1(2) ?
C(21) C(26) C(25) 113.5(2) no
S(21) C(28) C(21) 116.40(10) yes
C(22) C(31) C(32) 110.5(2) yes
C(22) C(31) C(33) 115.0(2) yes
C(32) C(31) C(33) 109.1(2) yes
C(1) O(1) H(1) 111(2) ?
C(1) C(2) H(2) 105.0(10) ?
C(3) C(2) H(2) 108.0(10) ?
C(11) C(2) H(2) 106.0(10) ?
C(2) C(3) H(31) 106.0(10) ?
C(2) C(3) H(32) 111.0(10) ?
C(4) C(3) H(31) 113.0(10) ?
C(4) C(3) H(32) 106.0(10) ?
H(31) C(3) H(32) 109(2) ?
C(3) C(4) H(41) 113.0(10) ?
C(3) C(4) H(42) 113.0(10) ?
C(5) C(4) H(41) 107.0(10) ?
C(5) C(4) H(42) 106.0(10) ?
H(41) C(4) H(42) 106.0(10) ?
C(4) C(5) H(5) 106.0(10) ?
C(6) C(5) H(5) 110.0(10) ?
C(7) C(5) H(5) 108.0(10) ?
C(1) C(6) H(61) 110.0(10) ?
C(1) C(6) H(62) 110.0(10) ?
C(5) C(6) H(61) 108.0(10) ?
C(5) C(6) H(62) 107.0(10) ?
H(61) C(6) H(62) 108(2) ?
C(5) C(7) H(71) 108.0(10) ?
C(5) C(7) H(72) 112.0(10) ?
C(5) C(7) H(73) 112.0(10) ?
H(71) C(7) H(72) 109(2) ?
H(71) C(7) H(73) 108(2) ?
H(72) C(7) H(73) 108(2) ?
S(1) C(8) H(81) 105.0(10) ?
S(1) C(8) H(82) 105.0(10) ?
C(1) C(8) H(81) 106.0(10) ?
C(1) C(8) H(82) 110.0(10) ?
H(81) C(8) H(82) 113(2) ?
N(1) C(9) H(91) 110.0(10) ?
N(1) C(9) H(92) 111.0(10) ?
N(1) C(9) H(93) 110.0(10) ?
H(91) C(9) H(92) 110.0(10) ?
H(91) C(9) H(93) 109(2) ?
H(92) C(9) H(93) 107(2) ?
N(1) C(10) H(101) 108.0(10) ?
N(1) C(10) H(102) 110.0(10) ?
N(1) C(10) H(103) 112.0(10) ?
H(101) C(10) H(102) 111(2) ?
H(101) C(10) H(103) 108(2) ?
H(102) C(10) H(103) 108(2) ?
C(2) C(11) H(111) 110.0(10) ?
C(12) C(11) H(111) 105.0(10) ?
C(13) C(11) H(111) 107.0(10) ?
C(11) C(12) H(121) 112.0(10) ?
C(11) C(12) H(122) 113.0(10) ?
C(11) C(12) H(123) 114.0(10) ?
H(121) C(12) H(122) 111(2) ?
H(121) C(12) H(123) 106(2) ?
H(122) C(12) H(123) 101(2) ?
C(11) C(13) H(131) 111.0(10) ?
C(11) C(13) H(132) 110.0(10) ?
C(11) C(13) H(133) 113.0(10) ?
H(131) C(13) H(132) 105(2) ?
H(131) C(13) H(133) 111(2) ?
H(132) C(13) H(133) 106(2) ?
C(21) O(21) H(21) 108.0(10) ?
C(21) C(22) H(22) 103.0(10) ?
C(23) C(22) H(22) 106.0(10) ?
C(31) C(22) H(22) 108.0(10) ?
C(22) C(23) H(231) 109.0(10) ?
C(22) C(23) H(232) 109.0(10) ?
C(24) C(23) H(231) 111.0(10) ?
C(24) C(23) H(232) 109.0(10) ?
H(231) C(23) H(232) 107.0(10) ?
C(23) C(24) H(241) 111.0(10) ?
C(23) C(24) H(242) 112.0(10) ?
C(25) C(24) H(241) 110.0(10) ?
C(25) C(24) H(242) 108.0(10) ?
H(241) C(24) H(242) 104.0(10) ?
C(24) C(25) H(25) 107.0(10) ?
C(26) C(25) H(25) 109.0(10) ?
C(27) C(25) H(25) 108.0(10) ?
C(21) C(26) H(261) 110.0(10) ?
C(21) C(26) H(262) 105.0(10) ?
C(25) C(26) H(261) 112.0(10) ?
C(25) C(26) H(262) 110.0(10) ?
H(261) C(26) H(262) 106.0(10) ?
C(25) C(27) H(271) 114(2) ?
C(25) C(27) H(272) 108.0(10) ?
C(25) C(27) H(273) 112.0(10) ?
H(271) C(27) H(272) 111(2) ?
H(271) C(27) H(273) 106(2) ?
H(272) C(27) H(273) 106(2) ?
S(21) C(28) H(281) 106.0(10) ?
S(21) C(28) H(282) 105.0(10) ?
C(21) C(28) H(281) 110.0(10) ?
C(21) C(28) H(282) 111.0(10) ?
H(281) C(28) H(282) 110(2) ?
N(21) C(29) H(291) 110.0(10) ?
N(21) C(29) H(292) 109.0(10) ?
N(21) C(29) H(293) 111.0(10) ?
H(291) C(29) H(292) 109(2) ?
H(291) C(29) H(293) 110(2) ?
H(292) C(29) H(293) 107(2) ?
N(21) C(30) H(301) 111.0(10) ?
N(21) C(30) H(302) 111.0(10) ?
N(21) C(30) H(303) 106.0(10) ?
H(301) C(30) H(302) 112(2) ?
H(301) C(30) H(303) 107(2) ?
H(302) C(30) H(303) 110(2) ?
C(22) C(31) H(311) 107.0(10) ?
C(32) C(31) H(311) 108.0(10) ?
C(33) C(31) H(311) 107.0(10) ?
C(31) C(32) H(321) 113(2) ?
C(31) C(32) H(322) 109.0(10) ?
C(31) C(32) H(323) 113.0(10) ?
H(321) C(32) H(322) 105(2) ?
H(321) C(32) H(323) 107(2) ?
H(322) C(32) H(323) 109(2) ?
C(31) C(33) H(331) 114.0(10) ?
C(31) C(33) H(332) 112(2) ?
C(31) C(33) H(333) 112.0(10) ?
H(331) C(33) H(332) 104(2) ?
H(331) C(33) H(333) 108(2) ?
H(332) C(33) H(333) 106(2) ?
O(3) H(21) O(23) 91.0(7) ?

loop_
_geom_bond_atom_site_label_1
_geom_bond_atom_site_label_2
_geom_bond_distance
_geom_bond_publ_flag
S(1) O(2) 1.4350(10) yes
S(1) O(3) 1.4380(10) yes
S(1) N(1) 1.6280(10) yes
S(1) C(8) 1.790(2) yes
O(1) C(1) 1.427(2) yes
N(1) C(9) 1.470(2) ?
N(1) C(10) 1.475(2) ?
C(1) C(2) 1.560(2) yes
C(1) C(6) 1.538(3) yes
C(1) C(8) 1.557(2) yes
C(2) C(3) 1.536(3) yes
C(2) C(11) 1.551(3) yes
C(3) C(4) 1.521(3) yes
C(4) C(5) 1.524(3) yes
C(5) C(6) 1.536(3) yes
C(5) C(7) 1.523(3) ?
C(11) C(12) 1.528(3) ?
C(11) C(13) 1.529(3) ?
S(21) O(22) 1.4310(10) yes
S(21) O(23) 1.4440(10) yes
S(21) N(21) 1.630(2) yes
S(21) C(28) 1.802(2) yes
O(21) C(21) 1.441(2) yes
N(21) C(29) 1.472(2) ?
N(21) C(30) 1.478(3) ?
C(21) C(22) 1.542(2) yes
C(21) C(26) 1.538(2) yes
C(21) C(28) 1.540(2) yes
C(22) C(23) 1.540(2) yes
C(22) C(31) 1.546(3) yes
C(23) C(24) 1.522(3) yes
C(24) C(25) 1.525(3) yes
C(25) C(26) 1.532(3) yes
C(25) C(27) 1.528(3) ?
C(31) C(32) 1.529(3) ?
C(31) C(33) 1.526(3) ?
O(1) H(1) 0.72(2) ?
C(2) H(2) 0.95(2) ?
C(3) H(31) 0.99(2) ?
C(3) H(32) 1.03(2) ?
C(4) H(41) 1.01(2) ?
C(4) H(42) 0.93(2) ?
C(5) H(5) 0.96(2) ?
C(6) H(61) 0.90(2) ?
C(6) H(62) 0.92(2) ?
C(7) H(71) 0.95(2) ?
C(7) H(72) 0.99(2) ?
C(7) H(73) 0.94(2) ?
C(8) H(81) 0.92(2) ?
C(8) H(82) 0.91(2) ?
C(9) H(91) 1.00(2) ?
C(9) H(92) 1.05(2) ?
C(9) H(93) 0.97(2) ?
C(10) H(101) 0.96(2) ?
C(10) H(102) 0.94(2) ?
C(10) H(103) 1.01(2) ?
C(11) H(111) 1.01(2) ?
C(12) H(121) 1.02(2) ?
C(12) H(122) 0.92(2) ?
C(12) H(123) 0.95(2) ?
C(13) H(131) 0.99(2) ?
C(13) H(132) 0.94(2) ?
C(13) H(133) 0.94(2) ?
O(21) H(21) 0.80(2) ?
C(22) H(22) 1.01(2) ?
C(23) H(231) 0.99(2) ?
C(23) H(232) 0.96(2) ?
C(24) H(241) 0.94(2) ?
C(24) H(242) 0.99(2) ?
C(25) H(25) 0.93(2) ?
C(26) H(261) 0.99(2) ?
C(26) H(262) 0.94(2) ?
C(27) H(271) 0.97(3) ?
C(27) H(272) 1.03(2) ?
C(27) H(273) 0.95(2) ?
C(28) H(281) 1.03(2) ?
C(28) H(282) 0.96(2) ?
C(29) H(291) 0.98(2) ?
C(29) H(292) 0.97(2) ?
C(29) H(293) 1.01(2) ?
C(30) H(301) 0.97(2) ?
C(30) H(302) 0.95(2) ?
C(30) H(303) 0.95(2) ?
C(31) H(311) 0.94(2) ?
C(32) H(321) 0.91(2) ?
C(32) H(322) 0.97(2) ?
C(32) H(323) 0.97(2) ?
C(33) H(331) 0.99(2) ?
C(33) H(332) 0.96(3) ?
C(33) H(333) 0.90(2) ?

loop_
_geom_contact_atom_site_label_1
_geom_contact_atom_site_label_2
_geom_contact_distance
O(1) C(13) 3.126(3)
O(21) C(33) 3.093(3)

loop_
_geom_torsion_atom_site_label_1
_geom_torsion_atom_site_label_2
_geom_torsion_atom_site_label_3
_geom_torsion_atom_site_label_4
_geom_torsion
_geom_torsion_publ_flag
S(1) C(8) C(1) O(1) 78.3(2) yes
S(1) C(8) C(1) C(2) -166.60(10) yes
S(1) C(8) C(1) C(6) -45.4(2) yes
O(1) C(1) C(2) C(3) -69.0(2) ?
O(1) C(1) C(2) C(11) 59.3(2) ?
O(1) C(1) C(6) C(5) 64.3(2) ?
O(2) S(1) N(1) C(9) 51.7(2) ?
O(2) S(1) N(1) C(10) -166.30(10) ?
O(2) S(1) C(8) C(1) 82.70(10) yes
O(3) S(1) N(1) C(9) 179.10(10) ?
O(3) S(1) N(1) C(10) -38.9(2) ?
O(3) S(1) C(8) C(1) -47.6(2) yes
N(1) S(1) C(8) C(1) -162.50(10) yes
C(1) C(2) C(3) C(4) -56.2(2) yes
C(1) C(2) C(11) C(12) 148.5(2) yes
C(1) C(2) C(11) C(13) -87.2(2) yes
C(1) C(6) C(5) C(4) 55.2(2) yes
C(1) C(6) C(5) C(7) 179.4(2) ?
C(2) C(1) C(6) C(5) -53.3(2) yes
C(2) C(3) C(4) C(5) 59.1(2) yes
C(3) C(2) C(1) C(6) 51.9(2) yes
C(3) C(2) C(1) C(8) 173.60(10) ?
C(3) C(2) C(11) C(12) -84.4(2) yes
C(3) C(2) C(11) C(13) 39.9(2) yes
C(3) C(4) C(5) C(6) -56.3(2) yes
C(3) C(4) C(5) C(7) -179.8(2) ?
C(4) C(3) C(2) C(11) 173.70(10) ?
C(5) C(6) C(1) C(8) -173.1(2) ?
C(6) C(1) C(2) C(11) -179.90(10) ?
C(8) S(1) N(1) C(9) -64.4(2) ?
C(8) S(1) N(1) C(10) 77.70(10) ?
C(8) C(1) C(2) C(11) -58.2(2) ?
C(2) C(1) O(1) H(1) 167(2) yes
C(6) C(1) O(1) H(1) 47(2) yes
C(8) C(1) O(1) H(1) -77(2) yes
S(21) C(28) C(21) O(21) 69.7(2) yes
S(21) C(28) C(21) C(22) -173.40(10) yes
S(21) C(28) C(21) C(26) -51.5(2) yes
O(21) C(21) C(22) C(23) -62.8(2) ?
O(21) C(21) C(22) C(31) 66.5(2) ?
O(21) C(21) C(26) C(25) 60.9(2) ?
O(22) S(21) N(21) C(29) 48.6(2) ?
O(22) S(21) N(21) C(30) -172.10(10) ?
O(22) S(21) C(28) C(21) 95.50(10) yes
O(23) S(21) N(21) C(29) 176.90(10) ?
O(23) S(21) N(21) C(30) -43.8(2) ?
O(23) S(21) C(28) C(21) -34.4(2) yes
N(21) S(21) C(28) C(21) -148.20(10) yes
C(21) C(22) C(23) C(24) -57.7(2) yes
C(21) C(22) C(31) C(32) 158.6(2) yes
C(21) C(22) C(31) C(33) -77.4(2) yes
C(21) C(26) C(25) C(24) 54.6(2) yes
C(21) C(26) C(25) C(27) 178.2(2) ?
C(22) C(21) C(26) C(25) -56.4(2) yes
C(22) C(23) C(24) C(25) 56.9(2) yes
C(23) C(22) C(21) C(26) 56.1(2) yes
C(23) C(22) C(21) C(28) 179.20(10) ?
C(23) C(22) C(31) C(32) -73.6(2) yes
C(23) C(22) C(31) C(33) 50.4(2) yes
C(23) C(24) C(25) C(26) -53.7(2) yes
C(23) C(24) C(25) C(27) -177.2(2) ?
C(24) C(23) C(22) C(31) 170.8(2) ?
C(25) C(26) C(21) C(28) -178.4(2) ?
C(26) C(21) C(22) C(31) -174.70(10) ?
C(28) S(21) N(21) C(29) -67.9(2) ?
C(28) S(21) N(21) C(30) 71.4(2) ?
C(28) C(21) C(22) C(31) -51.5(2) ?
C(22) C(21) O(21) H(21) -157(2) yes
C(26) C(21) O(21) H(21) 84(2) yes
C(28) C(21) O(21) H(21) -38(2) yes

loop_
_cod_related_entry_id
_cod_related_entry_database
_cod_related_entry_code
1 ChemSpider 24727897
